data_4086030
loop_
_publ_author_name
'Seyboldt, Alexander'
'Wucher, Barbara'
'Hohnstein, Silvia'
'Eichele, Klaus'
'Rominger, Frank'
'T\"ornroos, Karl W.'
'Kunz, Doris'

_publ_section_title
;
 Evidence for the Formation of Anionic Zerovalent Group 10 Complexes as
 Highly Reactive Intermediates
;
_journal_issue 12
_journal_name_full Organometallics
_journal_page_first 2717
_journal_paper_doi 10.1021/om500836m
_journal_volume 34
_journal_year 2015
_chemical_formula_moiety 'C64 H80 K2 N10 O2 Pd2, 4(C4 H8 O)'
_chemical_formula_sum 'C80 H112 K2 N10 O6 Pd2'
_chemical_formula_weight 1600.79
_chemical_name_systematic
;
 ?
;
_space_group_crystal_system monoclinic
_space_group_IT_number 14
_space_group_name_Hall '-P 2ybc'
_space_group_name_H-M_alt 'P 1 21/c 1'
_symmetry_space_group_name_Hall '-P 2ybc'
_symmetry_space_group_name_H-M 'P 1 21/c 1'
_atom_sites_solution_hydrogens geom
_audit_creation_method SHELXL-2014
_cell_angle_alpha 90
_cell_angle_beta 99.2200(10)
_cell_angle_gamma 90
_cell_formula_units_Z 2
_cell_length_a 10.6602(2)
_cell_length_b 16.1278(3)
_cell_length_c 25.0995(5)
_cell_measurement_reflns_used 9504
_cell_measurement_temperature 170(2)
_cell_measurement_theta_max 27.56
_cell_measurement_theta_min 2.31
_cell_volume 4259.49(14)
_computing_cell_refinement 'Bruker SAINT'
_computing_data_collection 'Bruker APEX2'
_computing_data_reduction 'Bruker SAINT'
_computing_molecular_graphics 'Bruker SHELXTL'
_computing_publication_material 'Bruker SHELXTL'
_computing_structure_refinement 'SHELXL-2014 (Sheldrick, 2014)'
_computing_structure_solution 'SHELXS-97 (Sheldrick, 2008)'
_diffrn_ambient_temperature 170(2)
_diffrn_measured_fraction_theta_full 1.000
_diffrn_measured_fraction_theta_max 1.000
_diffrn_measurement_device_type 'Bruker APEX-II CCD'
_diffrn_measurement_method '\f and \w scans'
_diffrn_radiation_type MoK\a
_diffrn_radiation_wavelength 0.71073
_diffrn_reflns_av_unetI/netI 0.0250
_diffrn_reflns_laue_measured_fraction_full 1.000
_diffrn_reflns_laue_measured_fraction_max 1.000
_diffrn_reflns_limit_h_max 14
_diffrn_reflns_limit_h_min -14
_diffrn_reflns_limit_k_max 21
_diffrn_reflns_limit_k_min 0
_diffrn_reflns_limit_l_max 33
_diffrn_reflns_limit_l_min 0
_diffrn_reflns_number 95135
_diffrn_reflns_point_group_measured_fraction_full 1.000
_diffrn_reflns_point_group_measured_fraction_max 1.000
_diffrn_reflns_theta_full 25.242
_diffrn_reflns_theta_max 28.282
_diffrn_reflns_theta_min 1.507
_diffrn_source microsource
_exptl_absorpt_coefficient_mu 0.573
_exptl_absorpt_correction_T_max 1.0000
_exptl_absorpt_correction_T_min 0.9292
_exptl_absorpt_correction_type multi-scan
_exptl_absorpt_process_details
;
SADABS-2012/1, G.M Sheldrick, University of 
G\"ttingen, Germany, 2008  
;
_exptl_crystal_colour brown
_exptl_crystal_density_diffrn 1.248
_exptl_crystal_description plate
_exptl_crystal_F_000 1680
_exptl_crystal_size_max 0.347
_exptl_crystal_size_mid 0.250
_exptl_crystal_size_min 0.194
_platon_squeeze_details
;
the eliminated contribution is consistent with a thf solvent molecule
;
_refine_diff_density_max 0.627
_refine_diff_density_min -0.731
_refine_diff_density_rms 0.069
_refine_ls_extinction_method none
_refine_ls_goodness_of_fit_ref 1.050
_refine_ls_hydrogen_treatment constr
_refine_ls_matrix_type full
_refine_ls_number_parameters 532
_refine_ls_number_reflns 10583
_refine_ls_number_restraints 665
_refine_ls_restrained_S_all 1.049
_refine_ls_R_factor_all 0.0447
_refine_ls_R_factor_gt 0.0359
_refine_ls_shift/su_max 0.003
_refine_ls_shift/su_mean 0.000
_refine_ls_structure_factor_coef Fsqd
_refine_ls_weighting_details 'w=1/[\s^2^(Fo^2^)+(0.0518P)^2^+2.6691P] where P=(Fo^2^+2Fc^2^)/3'
_refine_ls_weighting_scheme calc
_refine_ls_wR_factor_gt 0.0952
_refine_ls_wR_factor_ref 0.0990
_reflns_Friedel_coverage 0.000
_reflns_number_gt 8986
_reflns_number_total 10583
_reflns_threshold_expression 'I > 2\s(I)'
_cod_data_source_file om500836m_si_001.cif
_cod_data_source_block Compound6
_cod_original_cell_volume 4259.50(14)
_cod_database_code 4086030
_shelx_space_group_comment
;
The symmetry employed for this shelxl refinement is uniquely defined
by the following loop, which should always be used as a source of
symmetry information in preference to the above space-group names.
They are only intended as comments.
;
_shelx_estimated_absorpt_t_min 0.826
_shelx_estimated_absorpt_t_max 0.897
_shelxl_version_number 2014-1

loop_
_space_group_symop_operation_xyz
'x, y, z'
'-x, y+1/2, -z+1/2'
'-x, -y, -z'
'x, -y-1/2, z-1/2'

loop_
_atom_site_label
_atom_site_type_symbol
_atom_site_fract_x
_atom_site_fract_y
_atom_site_fract_z
_atom_site_U_iso_or_equiv
_atom_site_adp_type
_atom_site_occupancy
_atom_site_site_symmetry_order
_atom_site_calc_flag
_atom_site_refinement_flags_posn
_atom_site_refinement_flags_adp
_atom_site_refinement_flags_occupancy
_atom_site_disorder_assembly
_atom_site_disorder_group
Pd1 Pd 0.40142(2) 0.46164(2) 0.59693(2) 0.02418(6) Uani 1 1 d . U . . .
K1 K 0.33416(5) 0.47201(3) 0.46666(2) 0.03136(11) Uani 1 1 d . U . . .
N1 N 0.26501(15) 0.63049(10) 0.48404(6) 0.0204(3) Uani 1 1 d . U . . .
C1 C 0.21347(19) 0.48003(12) 0.57239(8) 0.0228(4) Uani 1 1 d . U . . .
N2 N 0.11835(17) 0.42227(11) 0.56572(7) 0.0269(4) Uani 1 1 d . U . . .
C3 C -0.0001(2) 0.45728(14) 0.56374(9) 0.0311(5) Uani 1 1 d . U . . .
H3 H -0.0791 0.4289 0.5600 0.037 Uiso 1 1 calc R U . . .
C4 C 0.01807(19) 0.53931(13) 0.56810(9) 0.0274(4) Uani 1 1 d . U . . .
H4 H -0.0457 0.5805 0.5680 0.033 Uiso 1 1 calc R U . . .
N5 N 0.14831(15) 0.55272(10) 0.57288(7) 0.0209(3) Uani 1 1 d . U . . .
C6 C 0.41677(19) 0.55234(12) 0.36862(8) 0.0222(4) Uani 1 1 d . U . . .
N7 N 0.34780(17) 0.49805(11) 0.33348(7) 0.0263(4) Uani 1 1 d . U . . .
C8 C 0.2245(2) 0.52420(14) 0.31800(9) 0.0308(5) Uani 1 1 d . U . . .
H8 H 0.1600 0.4966 0.2939 0.037 Uiso 1 1 calc R U . . .
C9 C 0.2129(2) 0.59633(13) 0.34356(8) 0.0274(4) Uani 1 1 d . U . . .
H9 H 0.1385 0.6294 0.3413 0.033 Uiso 1 1 calc R U . . .
N10 N 0.33073(15) 0.61323(10) 0.37394(6) 0.0195(3) Uani 1 1 d . U . . .
C11 C 0.20382(17) 0.63382(11) 0.57645(8) 0.0202(4) Uani 1 1 d . U . . .
C12 C 0.25372(17) 0.66711(11) 0.53242(8) 0.0201(4) Uani 1 1 d . U . . .
C13 C 0.29953(18) 0.75030(11) 0.53707(7) 0.0201(4) Uani 1 1 d . U . . .
C14 C 0.29787(19) 0.79649(12) 0.58430(8) 0.0235(4) Uani 1 1 d . U . . .
H14 H 0.3297 0.8516 0.5865 0.028 Uiso 1 1 calc R U . . .
C15 C 0.25039(19) 0.76273(12) 0.62770(8) 0.0233(4) Uani 1 1 d . U . . .
C16 C 0.20258(18) 0.68059(12) 0.62246(8) 0.0229(4) Uani 1 1 d . U . . .
H16 H 0.1684 0.6568 0.6517 0.027 Uiso 1 1 calc R U . . .
C17 C 0.1405(3) 0.33296(14) 0.56317(11) 0.0429(6) Uani 1 1 d . U . . .
H17A H 0.2305 0.3227 0.5617 0.064 Uiso 1 1 calc R U . . .
H17B H 0.0885 0.3101 0.5308 0.064 Uiso 1 1 calc R U . . .
H17C H 0.1174 0.3062 0.5953 0.064 Uiso 1 1 calc R U . . .
C21 C 0.35777(18) 0.68650(11) 0.40631(7) 0.0198(4) Uani 1 1 d . U . . .
C22 C 0.32011(17) 0.69097(11) 0.45718(7) 0.0194(3) Uani 1 1 d . U . . .
C23 C 0.34441(18) 0.76650(11) 0.48702(8) 0.0207(4) Uani 1 1 d . U . . .
C24 C 0.40500(19) 0.83292(12) 0.46631(8) 0.0237(4) Uani 1 1 d . U . . .
H24 H 0.4193 0.8828 0.4865 0.028 Uiso 1 1 calc R U . . .
C25 C 0.4446(2) 0.82690(12) 0.41634(8) 0.0249(4) Uani 1 1 d . U . . .
C26 C 0.41953(19) 0.75231(12) 0.38680(8) 0.0237(4) Uani 1 1 d . U . . .
H26 H 0.4460 0.7474 0.3526 0.028 Uiso 1 1 calc R U . . .
C27 C 0.4009(3) 0.42229(15) 0.31416(11) 0.0421(6) Uani 1 1 d . U . . .
H27A H 0.4893 0.4159 0.3318 0.063 Uiso 1 1 calc R U . . .
H27B H 0.3980 0.4258 0.2750 0.063 Uiso 1 1 calc R U . . .
H27C H 0.3511 0.3744 0.3227 0.063 Uiso 1 1 calc R U . . .
C31 C 0.2479(2) 0.80965(13) 0.68050(8) 0.0270(4) Uani 1 1 d . U . . .
C32 C 0.3039(3) 0.89681(15) 0.67931(10) 0.0413(6) Uani 1 1 d . U . . .
H32A H 0.2543 0.9288 0.6501 0.062 Uiso 1 1 calc R U . . .
H32B H 0.3923 0.8930 0.6733 0.062 Uiso 1 1 calc R U . . .
H32C H 0.3009 0.9245 0.7139 0.062 Uiso 1 1 calc R U . . .
C33 C 0.3275(3) 0.76199(18) 0.72719(10) 0.0432(6) Uani 1 1 d . U . . .
H33A H 0.3284 0.7927 0.7609 0.065 Uiso 1 1 calc R U . . .
H33B H 0.4146 0.7558 0.7200 0.065 Uiso 1 1 calc R U . . .
H33C H 0.2901 0.7071 0.7304 0.065 Uiso 1 1 calc R U . . .
C34 C 0.1109(2) 0.81804(17) 0.69106(10) 0.0403(6) Uani 1 1 d . U . . .
H34A H 0.0600 0.8473 0.6608 0.060 Uiso 1 1 calc R U . . .
H34B H 0.1101 0.8494 0.7244 0.060 Uiso 1 1 calc R U . . .
H34C H 0.0750 0.7628 0.6947 0.060 Uiso 1 1 calc R U . . .
C35 C 0.5169(2) 0.89727(14) 0.39361(9) 0.0350(5) Uani 1 1 d . U . . .
C36_a C 0.6309(9) 0.9156(7) 0.4299(3) 0.094(3) Uani 0.495(5) 1 d . U P A 1
H36A_a H 0.6458 0.9756 0.4305 0.141 Uiso 0.495(5) 1 calc R U P A 1
H36B_a H 0.7027 0.8873 0.4178 0.141 Uiso 0.495(5) 1 calc R U P A 1
H36C_a H 0.6226 0.8965 0.4662 0.141 Uiso 0.495(5) 1 calc R U P A 1
C37_a C 0.4288(10) 0.9803(4) 0.3950(4) 0.086(3) Uani 0.505(5) 1 d . U P A 1
H37A_a H 0.4645 1.0258 0.3763 0.128 Uiso 0.505(5) 1 calc R U P A 1
H37B_a H 0.4271 0.9962 0.4326 0.128 Uiso 0.505(5) 1 calc R U P A 1
H37C_a H 0.3421 0.9686 0.3770 0.128 Uiso 0.505(5) 1 calc R U P A 1
C38_a C 0.5251(9) 0.8895(4) 0.3346(2) 0.0537(18) Uani 0.495(5) 1 d . U P A 1
H38A_a H 0.5782 0.8417 0.3290 0.081 Uiso 0.495(5) 1 calc R U P A 1
H38B_a H 0.5627 0.9400 0.3223 0.081 Uiso 0.495(5) 1 calc R U P A 1
H38C_a H 0.4396 0.8817 0.3141 0.081 Uiso 0.495(5) 1 calc R U P A 1
C36A_b C 0.5369(6) 0.9719(3) 0.4295(2) 0.0381(12) Uani 0.505(5) 1 d . U P A 2
H36D_b H 0.4545 0.9929 0.4361 0.057 Uiso 0.505(5) 1 calc R U P A 2
H36E_b H 0.5805 1.0151 0.4119 0.057 Uiso 0.505(5) 1 calc R U P A 2
H36F_b H 0.5889 0.9566 0.4639 0.057 Uiso 0.505(5) 1 calc R U P A 2
C37A_b C 0.6564(5) 0.8637(3) 0.3894(3) 0.0466(14) Uani 0.495(5) 1 d . U P A 2
H37D_b H 0.7061 0.9081 0.3762 0.070 Uiso 0.495(5) 1 calc R U P A 2
H37E_b H 0.6499 0.8168 0.3642 0.070 Uiso 0.495(5) 1 calc R U P A 2
H37F_b H 0.6984 0.8456 0.4251 0.070 Uiso 0.495(5) 1 calc R U P A 2
C38A_b C 0.4531(8) 0.9206(4) 0.3387(2) 0.0510(16) Uani 0.505(5) 1 d . U P A 2
H38D_b H 0.5004 0.9657 0.3248 0.077 Uiso 0.505(5) 1 calc R U P A 2
H38E_b H 0.3662 0.9390 0.3403 0.077 Uiso 0.505(5) 1 calc R U P A 2
H38F_b H 0.4507 0.8725 0.3147 0.077 Uiso 0.505(5) 1 calc R U P A 2
O41A_a O 0.2583(11) 0.3278(6) 0.4195(5) 0.0333(18) Uani 0.487(17) 1 d D U P B 1
C42A_a C 0.3721(9) 0.2825(5) 0.4401(5) 0.048(2) Uani 0.487(17) 1 d D U P B 1
H42A_a H 0.3935 0.2886 0.4798 0.057 Uiso 0.487(17) 1 calc R U P B 1
H42B_a H 0.4448 0.3022 0.4234 0.057 Uiso 0.487(17) 1 calc R U P B 1
C43A_a C 0.3390(12) 0.1906(5) 0.4242(6) 0.069(3) Uani 0.487(17) 1 d D U P B 1
H43A_a H 0.4074 0.1660 0.4068 0.083 Uiso 0.487(17) 1 calc R U P B 1
H43B_a H 0.3316 0.1578 0.4569 0.083 Uiso 0.487(17) 1 calc R U P B 1
C44A_a C 0.2265(12) 0.1886(7) 0.3893(7) 0.083(5) Uani 0.487(17) 1 d D U P B 1
H44A_a H 0.1667 0.1498 0.4027 0.099 Uiso 0.487(17) 1 calc R U P B 1
H44B_a H 0.2410 0.1695 0.3533 0.099 Uiso 0.487(17) 1 calc R U P B 1
C45A_a C 0.1700(11) 0.2778(9) 0.3852(6) 0.049(2) Uani 0.487(17) 1 d D U P B 1
H45A_a H 0.1596 0.2981 0.3476 0.059 Uiso 0.487(17) 1 calc R U P B 1
H45B_a H 0.0860 0.2786 0.3973 0.059 Uiso 0.487(17) 1 calc R U P B 1
O41B_b O 0.2483(12) 0.3207(6) 0.4325(4) 0.037(2) Uani 0.513(17) 1 d D U P B 2
C42B_b C 0.3481(13) 0.2647(8) 0.4514(5) 0.073(3) Uani 0.513(17) 1 d D U P B 2
H42C_b H 0.3274 0.2325 0.4824 0.087 Uiso 0.513(17) 1 calc R U P B 2
H42D_b H 0.4283 0.2953 0.4631 0.087 Uiso 0.513(17) 1 calc R U P B 2
C43B_b C 0.3619(9) 0.2058(7) 0.4034(5) 0.065(3) Uani 0.513(17) 1 d D U P B 2
H43C_b H 0.4292 0.2256 0.3835 0.078 Uiso 0.513(17) 1 calc R U P B 2
H43D_b H 0.3822 0.1486 0.4163 0.078 Uiso 0.513(17) 1 calc R U P B 2
C44B_b C 0.2391(11) 0.2094(8) 0.3701(5) 0.068(3) Uani 0.513(17) 1 d D U P B 2
H44C_b H 0.1979 0.1543 0.3679 0.082 Uiso 0.513(17) 1 calc R U P B 2
H44D_b H 0.2471 0.2278 0.3331 0.082 Uiso 0.513(17) 1 calc R U P B 2
C45B_b C 0.1605(13) 0.2729(10) 0.3974(7) 0.078(5) Uani 0.513(17) 1 d D U P B 2
H45C_b H 0.1101 0.3088 0.3699 0.094 Uiso 0.513(17) 1 calc R U P B 2
H45D_b H 0.1017 0.2438 0.4179 0.094 Uiso 0.513(17) 1 calc R U P B 2
O61 O 0.8495(4) 0.6501(2) 0.29538(15) 0.1123(11) Uani 1 1 d . U . . .
C62 C 0.8675(3) 0.5661(3) 0.28606(15) 0.0718(10) Uani 1 1 d . U . . .
H62A H 0.9197 0.5407 0.3181 0.086 Uiso 1 1 calc R U . . .
H62B H 0.9128 0.5592 0.2549 0.086 Uiso 1 1 calc R U . . .
C63 C 0.7432(4) 0.5248(3) 0.27500(15) 0.0696(9) Uani 1 1 d . U . . .
H63A H 0.7422 0.4824 0.2465 0.084 Uiso 1 1 calc R U . . .
H63B H 0.7225 0.4979 0.3080 0.084 Uiso 1 1 calc R U . . .
C64 C 0.6532(4) 0.5915(3) 0.25711(16) 0.0806(11) Uani 1 1 d . U . . .
H64A H 0.6463 0.6010 0.2178 0.097 Uiso 1 1 calc R U . . .
H64B H 0.5679 0.5788 0.2658 0.097 Uiso 1 1 calc R U . . .
C65 C 0.7094(5) 0.6628(3) 0.2877(2) 0.0967(13) Uani 1 1 d . U . . .
H65A H 0.6797 0.6661 0.3230 0.116 Uiso 1 1 calc R U . . .
H65B H 0.6859 0.7148 0.2676 0.116 Uiso 1 1 calc R U . . .
O71A_a O 0.0995(12) 0.4069(9) 0.2068(4) 0.124(4) Uiso 0.383(10) 1 d D . P C 1
C72A_a C -0.0009(10) 0.3690(7) 0.2312(4) 0.061(3) Uiso 0.383(10) 1 d D U P C 1
H72A_a H -0.0426 0.4115 0.2509 0.074 Uiso 0.383(10) 1 calc R U P C 1
H72B_a H 0.0353 0.3260 0.2574 0.074 Uiso 0.383(10) 1 calc R U P C 1
C73A_a C -0.0953(11) 0.3312(7) 0.1884(4) 0.074(3) Uiso 0.383(10) 1 d D U P C 1
H73A_a H -0.0745 0.2722 0.1833 0.088 Uiso 0.383(10) 1 calc R U P C 1
H73B_a H -0.1817 0.3346 0.1980 0.088 Uiso 0.383(10) 1 calc R U P C 1
C74A_a C -0.0886(14) 0.3756(12) 0.1424(6) 0.119(6) Uiso 0.383(10) 1 d D U P C 1
H74A_a H -0.1488 0.4228 0.1390 0.143 Uiso 0.383(10) 1 calc R U P C 1
H74B_a H -0.1084 0.3400 0.1100 0.143 Uiso 0.383(10) 1 calc R U P C 1
C75A_a C 0.0540(17) 0.4077(16) 0.1495(6) 0.169(9) Uiso 0.383(10) 1 d D U P C 1
H75A_a H 0.1063 0.3708 0.1305 0.202 Uiso 0.383(10) 1 calc R U P C 1
H75B_a H 0.0575 0.4646 0.1349 0.202 Uiso 0.383(10) 1 calc R U P C 1
O71B_b O 0.0474(6) 0.4360(3) 0.20914(19) 0.0766(16) Uiso 0.617(10) 1 d D . P C 2
C72B_b C 0.0411(13) 0.3543(6) 0.2267(4) 0.132(4) Uiso 0.617(10) 1 d D U P C 2
H72C_b H 0.0073 0.3518 0.2612 0.158 Uiso 0.617(10) 1 calc R U P C 2
H72D_b H 0.1260 0.3279 0.2317 0.158 Uiso 0.617(10) 1 calc R U P C 2
C73B_b C -0.0514(9) 0.3111(5) 0.1804(3) 0.093(3) Uiso 0.617(10) 1 d D U P C 2
H73C_b H -0.0249 0.2531 0.1759 0.112 Uiso 0.617(10) 1 calc R U P C 2
H73D_b H -0.1391 0.3111 0.1887 0.112 Uiso 0.617(10) 1 calc R U P C 2
C74B_b C -0.0461(9) 0.3547(5) 0.1352(3) 0.083(2) Uiso 0.617(10) 1 d D U P C 2
H74C_b H -0.1290 0.3536 0.1109 0.100 Uiso 0.617(10) 1 calc R U P C 2
H74D_b H 0.0200 0.3322 0.1157 0.100 Uiso 0.617(10) 1 calc R U P C 2
C75B_b C -0.0113(7) 0.4468(4) 0.1561(3) 0.077(2) Uiso 0.617(10) 1 d D U P C 2
H75C_b H 0.0470 0.4736 0.1344 0.092 Uiso 0.617(10) 1 calc R U P C 2
H75D_b H -0.0888 0.4812 0.1544 0.092 Uiso 0.617(10) 1 calc R U P C 2

loop_
_atom_site_aniso_label
_atom_site_aniso_U_11
_atom_site_aniso_U_22
_atom_site_aniso_U_33
_atom_site_aniso_U_23
_atom_site_aniso_U_13
_atom_site_aniso_U_12
Pd1 0.02263(9) 0.02122(9) 0.02846(9) -0.00282(6) 0.00337(6) -0.00010(6)
K1 0.0410(3) 0.0226(2) 0.0321(2) -0.00377(17) 0.0108(2) -0.00314(18)
N1 0.0209(7) 0.0191(7) 0.0215(8) -0.0013(6) 0.0043(6) -0.0037(6)
C1 0.0236(9) 0.0203(9) 0.0242(9) 0.0005(7) 0.0030(7) -0.0036(7)
N2 0.0305(9) 0.0217(8) 0.0286(9) 0.0007(7) 0.0051(7) -0.0084(7)
C3 0.0247(10) 0.0363(12) 0.0321(11) 0.0012(9) 0.0039(8) -0.0121(8)
C4 0.0177(9) 0.0330(11) 0.0317(11) 0.0014(8) 0.0047(8) -0.0039(8)
N5 0.0194(7) 0.0209(8) 0.0230(8) -0.0003(6) 0.0049(6) -0.0046(6)
C6 0.0251(9) 0.0195(9) 0.0224(9) -0.0032(7) 0.0049(7) -0.0016(7)
N7 0.0300(9) 0.0225(8) 0.0267(9) -0.0074(7) 0.0056(7) -0.0033(7)
C8 0.0285(10) 0.0316(11) 0.0307(11) -0.0082(9) -0.0004(8) -0.0086(8)
C9 0.0245(9) 0.0303(10) 0.0267(10) -0.0019(8) 0.0014(8) -0.0026(8)
N10 0.0219(7) 0.0186(7) 0.0178(7) -0.0015(6) 0.0021(6) -0.0027(6)
C11 0.0180(8) 0.0176(8) 0.0250(9) -0.0008(7) 0.0035(7) -0.0017(7)
C12 0.0185(8) 0.0189(8) 0.0230(9) -0.0010(7) 0.0040(7) -0.0012(7)
C13 0.0223(9) 0.0180(8) 0.0204(8) -0.0011(7) 0.0048(7) -0.0029(7)
C14 0.0277(10) 0.0198(9) 0.0234(9) -0.0025(7) 0.0053(8) -0.0047(7)
C15 0.0245(9) 0.0241(9) 0.0216(9) -0.0043(7) 0.0050(7) -0.0033(7)
C16 0.0223(9) 0.0251(9) 0.0221(9) 0.0000(7) 0.0062(7) -0.0031(7)
C17 0.0573(16) 0.0204(10) 0.0509(15) -0.0004(10) 0.0081(12) -0.0095(10)
C21 0.0221(9) 0.0171(8) 0.0197(8) -0.0020(7) 0.0017(7) -0.0016(7)
C22 0.0203(8) 0.0174(8) 0.0201(8) -0.0013(7) 0.0020(7) -0.0017(7)
C23 0.0242(9) 0.0169(8) 0.0213(9) -0.0013(7) 0.0041(7) -0.0017(7)
C24 0.0306(10) 0.0170(9) 0.0235(9) -0.0022(7) 0.0044(8) -0.0042(7)
C25 0.0334(10) 0.0175(9) 0.0243(9) 0.0024(7) 0.0060(8) -0.0048(8)
C26 0.0329(10) 0.0193(9) 0.0196(9) 0.0003(7) 0.0061(8) -0.0035(8)
C27 0.0485(14) 0.0314(12) 0.0480(14) -0.0196(11) 0.0125(12) -0.0013(10)
C31 0.0339(11) 0.0288(10) 0.0193(9) -0.0062(8) 0.0069(8) -0.0085(8)
C32 0.0589(16) 0.0363(12) 0.0314(12) -0.0139(10) 0.0158(11) -0.0166(11)
C33 0.0520(15) 0.0489(15) 0.0259(11) -0.0029(10) -0.0022(10) -0.0038(12)
C34 0.0410(13) 0.0446(14) 0.0375(13) -0.0153(11) 0.0132(10) -0.0052(11)
C35 0.0547(14) 0.0240(10) 0.0280(10) -0.0002(8) 0.0120(10) -0.0160(10)
C36_a 0.100(5) 0.108(7) 0.070(4) 0.024(4) 0.002(4) -0.067(5)
C37_a 0.146(7) 0.032(3) 0.097(6) 0.014(3) 0.074(5) 0.002(3)
C38_a 0.091(5) 0.041(3) 0.035(3) -0.001(2) 0.026(3) -0.031(3)
C36A_b 0.063(3) 0.0157(19) 0.040(3) -0.0033(17) 0.022(2) -0.014(2)
C37A_b 0.041(3) 0.031(2) 0.074(4) -0.003(2) 0.029(3) -0.017(2)
C38A_b 0.074(4) 0.039(3) 0.038(3) 0.015(2) 0.002(3) -0.022(3)
O41A_a 0.032(3) 0.028(2) 0.036(4) -0.004(2) -0.005(3) 0.0007(19)
C42A_a 0.042(3) 0.028(3) 0.067(5) -0.001(3) -0.015(3) 0.005(2)
C43A_a 0.072(5) 0.037(4) 0.092(7) -0.006(4) -0.006(5) 0.010(3)
C44A_a 0.062(5) 0.047(5) 0.134(11) -0.036(5) 0.001(6) 0.000(4)
C45A_a 0.036(4) 0.053(4) 0.054(4) -0.022(3) -0.007(3) 0.000(3)
O41B_b 0.041(3) 0.027(2) 0.040(4) -0.003(2) -0.003(3) 0.0004(19)
C42B_b 0.088(7) 0.042(4) 0.079(5) -0.002(4) -0.016(4) 0.022(4)
C43B_b 0.056(4) 0.037(4) 0.100(7) -0.015(4) 0.003(4) 0.009(3)
C44B_b 0.068(4) 0.052(5) 0.083(6) -0.037(5) 0.006(4) 0.009(4)
C45B_b 0.046(4) 0.069(7) 0.117(10) -0.060(7) 0.002(4) 0.007(4)
O61 0.122(3) 0.100(2) 0.121(3) -0.029(2) 0.039(2) -0.045(2)
C62 0.0536(18) 0.103(3) 0.058(2) -0.016(2) 0.0067(15) -0.0095(19)
C63 0.065(2) 0.091(3) 0.0501(18) -0.0064(17) 0.0023(16) -0.0038(18)
C64 0.077(2) 0.100(3) 0.063(2) 0.012(2) 0.0061(19) -0.002(2)
C65 0.121(4) 0.078(3) 0.094(3) 0.003(2) 0.023(3) 0.016(3)

loop_
_atom_type_symbol
_atom_type_description
_atom_type_scat_dispersion_real
_atom_type_scat_dispersion_imag
_atom_type_scat_source
C C 0.0033 0.0016 'International Tables Vol C Tables 4.2.6.8 and 6.1.1.4'
H H 0.0000 0.0000 'International Tables Vol C Tables 4.2.6.8 and 6.1.1.4'
N N 0.0061 0.0033 'International Tables Vol C Tables 4.2.6.8 and 6.1.1.4'
O O 0.0106 0.0060 'International Tables Vol C Tables 4.2.6.8 and 6.1.1.4'
K K 0.2009 0.2494 'International Tables Vol C Tables 4.2.6.8 and 6.1.1.4'
Pd Pd -0.9988 1.0072 'International Tables Vol C Tables 4.2.6.8 and 6.1.1.4'

loop_
_exptl_crystal_face_index_h
_exptl_crystal_face_index_k
_exptl_crystal_face_index_l
_exptl_crystal_face_perp_dist
0.00 1.00 -1.00 0.0970
0.00 -1.00 1.00 0.0940
0.00 -1.00 0.00 0.1110
0.00 1.00 0.00 0.1000
0.00 1.00 1.00 0.0990
0.00 -1.00 -1.00 0.1340
-1.00 -1.00 1.00 0.1310
1.00 1.00 -1.00 0.1170
1.00 1.00 0.00 0.1160
-1.00 -1.00 0.00 0.1480
1.00 0.00 0.00 0.0950
-1.00 0.00 1.00 0.1220
-1.00 0.00 0.00 0.1230
0.00 0.00 1.00 0.1090
0.00 0.00 -1.00 0.1750
-1.00 1.00 -1.00 0.0830
1.00 -1.00 1.00 0.1080
1.00 -1.00 -1.00 0.1260
-1.00 1.00 1.00 0.0950

loop_
_geom_angle_atom_site_label_1
_geom_angle_atom_site_label_2
_geom_angle_atom_site_label_3
_geom_angle
_geom_angle_site_symmetry_1
_geom_angle_site_symmetry_3
C6 Pd1 C1 172.14(8) 3_666 .
C6 Pd1 K1 118.93(6) 3_666 .
C1 Pd1 K1 68.68(6) . .
C6 Pd1 K1 57.01(6) 3_666 3_666
C1 Pd1 K1 128.80(6) . 3_666
K1 Pd1 K1 66.494(15) . 3_666
O41A_a K1 N1 145.0(2) . .
O41B_b K1 N1 144.7(2) . .
O41A_a K1 C6 96.8(3) . .
O41B_b K1 C6 104.8(2) . .
N1 K1 C6 81.36(5) . .
O41A_a K1 C1 106.0(3) . .
O41B_b K1 C1 98.2(2) . .
N1 K1 C1 70.49(5) . .
C6 K1 C1 151.85(5) . .
O41A_a K1 C42A_a 26.9(2) . .
N1 K1 C42A_a 171.61(18) . .
C6 K1 C42A_a 100.2(2) . .
C1 K1 C42A_a 107.6(2) . .
O41A_a K1 Pd1 113.9(2) . .
O41B_b K1 Pd1 106.5(2) . .
N1 K1 Pd1 84.74(4) . .
C6 K1 Pd1 142.67(4) . .
C1 K1 Pd1 36.96(4) . .
C42A_a K1 Pd1 98.5(2) . .
O41A_a K1 N10 108.9(2) . .
O41B_b K1 N10 116.2(2) . .
N1 K1 N10 58.90(4) . .
C6 K1 N10 24.77(5) . .
C1 K1 N10 128.20(5) . .
C42A_a K1 N10 120.8(2) . .
Pd1 K1 N10 137.24(3) . .
O41B_b K1 C42B_b 23.9(2) . .
N1 K1 C42B_b 165.9(3) . .
C6 K1 C42B_b 107.9(3) . .
C1 K1 C42B_b 99.7(3) . .
Pd1 K1 C42B_b 93.3(2) . .
N10 K1 C42B_b 127.5(2) . .
O41A_a K1 N7 74.3(3) . .
O41B_b K1 N7 82.2(2) . .
N1 K1 N7 95.58(5) . .
C6 K1 N7 23.77(5) . .
C1 K1 N7 156.54(5) . .
C42A_a K1 N7 83.4(2) . .
Pd1 K1 N7 164.42(4) . .
N10 K1 N7 37.46(4) . .
C42B_b K1 N7 90.1(2) . .
O41A_a K1 Pd1 105.3(3) . 3_666
O41B_b K1 Pd1 112.1(3) . 3_666
N1 K1 Pd1 92.48(4) . 3_666
C6 K1 Pd1 33.65(4) . 3_666
C1 K1 Pd1 144.76(4) . 3_666
C42A_a K1 Pd1 93.3(2) . 3_666
Pd1 K1 Pd1 113.507(15) . 3_666
N10 K1 Pd1 52.93(3) . 3_666
C42B_b K1 Pd1 101.1(3) . 3_666
N7 K1 Pd1 50.92(3) . 3_666
O41A_a K1 K1 126.9(2) . 3_666
O41B_b K1 K1 127.1(2) . 3_666
N1 K1 K1 87.86(4) . 3_666
C6 K1 K1 83.36(4) . 3_666
C1 K1 K1 95.58(4) . 3_666
C42A_a K1 K1 100.49(17) . 3_666
Pd1 K1 K1 61.575(14) . 3_666
N10 K1 K1 92.99(3) . 3_666
C42B_b K1 K1 103.5(2) . 3_666
N7 K1 K1 102.85(4) . 3_666
Pd1 K1 K1 51.932(12) 3_666 3_666
C22 N1 C12 103.54(15) . .
C22 N1 K1 116.26(11) . .
C12 N1 K1 127.71(12) . .
N5 C1 N2 102.59(17) . .
N5 C1 Pd1 127.22(14) . .
N2 C1 Pd1 128.08(15) . .
N5 C1 K1 108.79(12) . .
N2 C1 K1 105.39(12) . .
Pd1 C1 K1 74.36(6) . .
C1 N2 C3 112.51(17) . .
C1 N2 C17 123.7(2) . .
C3 N2 C17 123.77(19) . .
C4 C3 N2 106.42(18) . .
C4 C3 H3 126.8 . .
N2 C3 H3 126.8 . .
C3 C4 N5 106.85(19) . .
C3 C4 H4 126.6 . .
N5 C4 H4 126.6 . .
C1 N5 C4 111.61(16) . .
C1 N5 C11 125.42(16) . .
C4 N5 C11 122.95(17) . .
N10 C6 N7 102.88(17) . .
N10 C6 Pd1 131.10(14) . 3_666
N7 C6 Pd1 126.00(14) . 3_666
N10 C6 K1 86.62(11) . .
N7 C6 K1 93.08(12) . .
Pd1 C6 K1 89.34(7) 3_666 .
C6 N7 C8 112.07(17) . .
C6 N7 C27 123.45(19) . .
C8 N7 C27 124.46(19) . .
C6 N7 K1 63.16(11) . .
C8 N7 K1 97.25(13) . .
C27 N7 K1 107.66(14) . .
C9 C8 N7 106.67(18) . .
C9 C8 H8 126.7 . .
N7 C8 H8 126.7 . .
C8 C9 N10 106.77(19) . .
C8 C9 H9 126.6 . .
N10 C9 H9 126.6 . .
C6 N10 C9 111.60(16) . .
C6 N10 C21 124.74(16) . .
C9 N10 C21 123.65(16) . .
C6 N10 K1 68.61(10) . .
C9 N10 K1 99.27(11) . .
C21 N10 K1 101.13(10) . .
C16 C11 C12 120.25(17) . .
C16 C11 N5 119.46(17) . .
C12 C11 N5 120.23(17) . .
N1 C12 C11 128.92(17) . .
N1 C12 C13 113.55(16) . .
C11 C12 C13 117.53(17) . .
C14 C13 C12 121.22(17) . .
C14 C13 C23 133.86(17) . .
C12 C13 C23 104.89(16) . .
C15 C14 C13 120.80(18) . .
C15 C14 H14 119.6 . .
C13 C14 H14 119.6 . .
C14 C15 C16 117.76(17) . .
C14 C15 C31 123.13(18) . .
C16 C15 C31 119.12(17) . .
C11 C16 C15 122.43(17) . .
C11 C16 H16 118.8 . .
C15 C16 H16 118.8 . .
N2 C17 H17A 109.5 . .
N2 C17 H17B 109.5 . .
H17A C17 H17B 109.5 . .
N2 C17 H17C 109.5 . .
H17A C17 H17C 109.5 . .
H17B C17 H17C 109.5 . .
C26 C21 C22 120.46(17) . .
C26 C21 N10 119.73(16) . .
C22 C21 N10 119.81(16) . .
N1 C22 C21 128.31(17) . .
N1 C22 C23 113.85(16) . .
C21 C22 C23 117.81(16) . .
C24 C23 C22 120.98(17) . .
C24 C23 C13 134.77(18) . .
C22 C23 C13 104.17(16) . .
C25 C24 C23 120.60(18) . .
C25 C24 H24 119.7 . .
C23 C24 H24 119.7 . .
C24 C25 C26 118.21(17) . .
C24 C25 C35 121.87(18) . .
C26 C25 C35 119.89(18) . .
C21 C26 C25 121.91(17) . .
C21 C26 H26 119.0 . .
C25 C26 H26 119.0 . .
N7 C27 H27A 109.5 . .
N7 C27 H27B 109.5 . .
H27A C27 H27B 109.5 . .
N7 C27 H27C 109.5 . .
H27A C27 H27C 109.5 . .
H27B C27 H27C 109.5 . .
C32 C31 C15 112.14(17) . .
C32 C31 C34 107.9(2) . .
C15 C31 C34 110.06(17) . .
C32 C31 C33 107.7(2) . .
C15 C31 C33 109.20(18) . .
C34 C31 C33 109.70(19) . .
C31 C32 H32A 109.5 . .
C31 C32 H32B 109.5 . .
H32A C32 H32B 109.5 . .
C31 C32 H32C 109.5 . .
H32A C32 H32C 109.5 . .
H32B C32 H32C 109.5 . .
C31 C33 H33A 109.5 . .
C31 C33 H33B 109.5 . .
H33A C33 H33B 109.5 . .
C31 C33 H33C 109.5 . .
H33A C33 H33C 109.5 . .
H33B C33 H33C 109.5 . .
C31 C34 H34A 109.5 . .
C31 C34 H34B 109.5 . .
H34A C34 H34B 109.5 . .
C31 C34 H34C 109.5 . .
H34A C34 H34C 109.5 . .
H34B C34 H34C 109.5 . .
C38A_b C35 C36A_b 110.8(4) . .
C36_a C35 C38_a 117.9(5) . .
C36_a C35 C25 110.1(3) . .
C38A_b C35 C25 110.5(3) . .
C36A_b C35 C25 113.8(2) . .
C38_a C35 C25 114.6(3) . .
C38A_b C35 C37A_b 108.4(4) . .
C36A_b C35 C37A_b 105.5(4) . .
C25 C35 C37A_b 107.6(2) . .
C36_a C35 C37_a 104.5(7) . .
C38_a C35 C37_a 102.3(5) . .
C25 C35 C37_a 105.9(3) . .
C35 C36_a H36A_a 109.5 . .
C35 C36_a H36B_a 109.5 . .
H36A_a C36_a H36B_a 109.5 . .
C35 C36_a H36C_a 109.5 . .
H36A_a C36_a H36C_a 109.5 . .
H36B_a C36_a H36C_a 109.5 . .
C35 C37_a H37A_a 109.5 . .
C35 C37_a H37B_a 109.5 . .
H37A_a C37_a H37B_a 109.5 . .
C35 C37_a H37C_a 109.5 . .
H37A_a C37_a H37C_a 109.5 . .
H37B_a C37_a H37C_a 109.5 . .
C35 C38_a H38A_a 109.5 . .
C35 C38_a H38B_a 109.5 . .
H38A_a C38_a H38B_a 109.5 . .
C35 C38_a H38C_a 109.5 . .
H38A_a C38_a H38C_a 109.5 . .
H38B_a C38_a H38C_a 109.5 . .
C35 C36A_b H36D_b 109.5 . .
C35 C36A_b H36E_b 109.5 . .
H36D_b C36A_b H36E_b 109.5 . .
C35 C36A_b H36F_b 109.5 . .
H36D_b C36A_b H36F_b 109.5 . .
H36E_b C36A_b H36F_b 109.5 . .
C35 C37A_b H37D_b 109.5 . .
C35 C37A_b H37E_b 109.5 . .
H37D_b C37A_b H37E_b 109.5 . .
C35 C37A_b H37F_b 109.5 . .
H37D_b C37A_b H37F_b 109.5 . .
H37E_b C37A_b H37F_b 109.5 . .
C35 C38A_b H38D_b 109.5 . .
C35 C38A_b H38E_b 109.5 . .
H38D_b C38A_b H38E_b 109.5 . .
C35 C38A_b H38F_b 109.5 . .
H38D_b C38A_b H38F_b 109.5 . .
H38E_b C38A_b H38F_b 109.5 . .
C45A_a O41A_a C42A_a 111.6(8) . .
C45A_a O41A_a K1 152.4(7) . .
C42A_a O41A_a K1 96.0(6) . .
O41A_a C42A_a C43A_a 104.3(7) . .
O41A_a C42A_a K1 57.1(5) . .
C43A_a C42A_a K1 159.9(7) . .
O41A_a C42A_a H42A_a 110.9 . .
C43A_a C42A_a H42A_a 110.9 . .
K1 C42A_a H42A_a 73.1 . .
O41A_a C42A_a H42B_a 110.9 . .
C43A_a C42A_a H42B_a 110.9 . .
K1 C42A_a H42B_a 85.1 . .
H42A_a C42A_a H42B_a 108.9 . .
C44A_a C43A_a C42A_a 108.9(7) . .
C44A_a C43A_a H43A_a 109.9 . .
C42A_a C43A_a H43A_a 109.9 . .
C44A_a C43A_a H43B_a 109.9 . .
C42A_a C43A_a H43B_a 109.9 . .
H43A_a C43A_a H43B_a 108.3 . .
C43A_a C44A_a C45A_a 108.1(8) . .
C43A_a C44A_a H44A_a 110.1 . .
C45A_a C44A_a H44A_a 110.1 . .
C43A_a C44A_a H44B_a 110.1 . .
C45A_a C44A_a H44B_a 110.1 . .
H44A_a C44A_a H44B_a 108.4 . .
O41A_a C45A_a C44A_a 105.9(8) . .
O41A_a C45A_a H45A_a 110.6 . .
C44A_a C45A_a H45A_a 110.6 . .
O41A_a C45A_a H45B_a 110.6 . .
C44A_a C45A_a H45B_a 110.6 . .
H45A_a C45A_a H45B_a 108.7 . .
C45B_b O41B_b C42B_b 104.4(9) . .
C45B_b O41B_b K1 148.4(8) . .
C42B_b O41B_b K1 105.8(7) . .
O41B_b C42B_b C43B_b 106.7(8) . .
O41B_b C42B_b K1 50.4(6) . .
C43B_b C42B_b K1 134.7(11) . .
O41B_b C42B_b H42C_b 110.4 . .
C43B_b C42B_b H42C_b 110.4 . .
K1 C42B_b H42C_b 114.3 . .
O41B_b C42B_b H42D_b 110.4 . .
C43B_b C42B_b H42D_b 110.4 . .
K1 C42B_b H42D_b 61.6 . .
H42C_b C42B_b H42D_b 108.6 . .
C44B_b C43B_b C42B_b 103.6(7) . .
C44B_b C43B_b H43C_b 111.0 . .
C42B_b C43B_b H43C_b 111.0 . .
C44B_b C43B_b H43D_b 111.0 . .
C42B_b C43B_b H43D_b 111.0 . .
H43C_b C43B_b H43D_b 109.0 . .
C43B_b C44B_b C45B_b 106.0(8) . .
C43B_b C44B_b H44C_b 110.5 . .
C45B_b C44B_b H44C_b 110.5 . .
C43B_b C44B_b H44D_b 110.5 . .
C45B_b C44B_b H44D_b 110.5 . .
H44C_b C44B_b H44D_b 108.7 . .
O41B_b C45B_b C44B_b 106.6(9) . .
O41B_b C45B_b H45C_b 110.4 . .
C44B_b C45B_b H45C_b 110.4 . .
O41B_b C45B_b H45D_b 110.4 . .
C44B_b C45B_b H45D_b 110.4 . .
H45C_b C45B_b H45D_b 108.6 . .
C62 O61 C65 106.0(3) . .
O61 C62 C63 109.1(3) . .
O61 C62 H62A 109.9 . .
C63 C62 H62A 109.9 . .
O61 C62 H62B 109.9 . .
C63 C62 H62B 109.9 . .
H62A C62 H62B 108.3 . .
C64 C63 C62 104.6(4) . .
C64 C63 H63A 110.8 . .
C62 C63 H63A 110.8 . .
C64 C63 H63B 110.8 . .
C62 C63 H63B 110.8 . .
H63A C63 H63B 108.9 . .
C65 C64 C63 103.0(4) . .
C65 C64 H64A 111.2 . .
C63 C64 H64A 111.2 . .
C65 C64 H64B 111.2 . .
C63 C64 H64B 111.2 . .
H64A C64 H64B 109.1 . .
C64 C65 O61 106.1(4) . .
C64 C65 H65A 110.5 . .
O61 C65 H65A 110.5 . .
C64 C65 H65B 110.5 . .
O61 C65 H65B 110.5 . .
H65A C65 H65B 108.7 . .
C75A_a O71A_a C72A_a 105.8(10) . .
O71A_a C72A_a C73A_a 109.2(8) . .
O71A_a C72A_a H72A_a 109.8 . .
C73A_a C72A_a H72A_a 109.8 . .
O71A_a C72A_a H72B_a 109.8 . .
C73A_a C72A_a H72B_a 109.8 . .
H72A_a C72A_a H72B_a 108.3 . .
C74A_a C73A_a C72A_a 105.9(9) . .
C74A_a C73A_a H73A_a 110.5 . .
C72A_a C73A_a H73A_a 110.5 . .
C74A_a C73A_a H73B_a 110.6 . .
C72A_a C73A_a H73B_a 110.5 . .
H73A_a C73A_a H73B_a 108.7 . .
C73A_a C74A_a C75A_a 104.7(10) . .
C73A_a C74A_a H74A_a 110.8 . .
C75A_a C74A_a H74A_a 110.8 . .
C73A_a C74A_a H74B_a 110.8 . .
C75A_a C74A_a H74B_a 110.8 . .
H74A_a C74A_a H74B_a 108.9 . .
O71A_a C75A_a C74A_a 105.7(11) . .
O71A_a C75A_a H75A_a 110.6 . .
C74A_a C75A_a H75A_a 110.6 . .
O71A_a C75A_a H75B_a 110.6 . .
C74A_a C75A_a H75B_a 110.6 . .
H75A_a C75A_a H75B_a 108.7 . .
C75B_b O71B_b C72B_b 112.6(6) . .
O71B_b C72B_b C73B_b 104.0(7) . .
O71B_b C72B_b H72C_b 111.0 . .
C73B_b C72B_b H72C_b 111.0 . .
O71B_b C72B_b H72D_b 111.0 . .
C73B_b C72B_b H72D_b 111.0 . .
H72C_b C72B_b H72D_b 109.0 . .
C74B_b C73B_b C72B_b 106.8(7) . .
C74B_b C73B_b H73C_b 110.4 . .
C72B_b C73B_b H73C_b 110.4 . .
C74B_b C73B_b H73D_b 110.4 . .
C72B_b C73B_b H73D_b 110.4 . .
H73C_b C73B_b H73D_b 108.6 . .
C73B_b C74B_b C75B_b 104.4(6) . .
C73B_b C74B_b H74C_b 110.9 . .
C75B_b C74B_b H74C_b 110.9 . .
C73B_b C74B_b H74D_b 110.9 . .
C75B_b C74B_b H74D_b 110.9 . .
H74C_b C74B_b H74D_b 108.9 . .
O71B_b C75B_b C74B_b 104.1(5) . .
O71B_b C75B_b H75C_b 110.9 . .
C74B_b C75B_b H75C_b 110.9 . .
O71B_b C75B_b H75D_b 110.9 . .
C74B_b C75B_b H75D_b 110.9 . .
H75C_b C75B_b H75D_b 109.0 . .

loop_
_geom_bond_atom_site_label_1
_geom_bond_atom_site_label_2
_geom_bond_distance
_geom_bond_site_symmetry_2
Pd1 C6 2.004(2) 3_666
Pd1 C1 2.021(2) .
Pd1 K1 3.2376(5) .
Pd1 K1 3.6166(5) 3_666
K1 O41A_a 2.675(10) .
K1 O41B_b 2.697(10) .
K1 N1 2.7147(17) .
K1 C6 3.034(2) .
K1 C1 3.132(2) .
K1 C42A_a 3.167(8) .
K1 N10 3.2524(16) .
K1 C42B_b 3.371(12) .
K1 N7 3.3952(18) .
K1 Pd1 3.6166(5) 3_666
K1 K1 3.7712(11) 3_666
N1 C22 1.370(2) .
N1 C12 1.373(2) .
C1 N5 1.364(3) .
C1 N2 1.367(3) .
N2 C3 1.376(3) .
N2 C17 1.463(3) .
C3 C4 1.339(3) .
C3 H3 0.9500 .
C4 N5 1.391(2) .
C4 H4 0.9500 .
N5 C11 1.432(2) .
C6 N10 1.365(2) .
C6 N7 1.370(3) .
C6 Pd1 2.004(2) 3_666
N7 C8 1.376(3) .
N7 C27 1.462(3) .
C8 C9 1.344(3) .
C8 H8 0.9500 .
C9 N10 1.388(3) .
C9 H9 0.9500 .
N10 C21 1.437(2) .
C11 C16 1.381(3) .
C11 C12 1.407(3) .
C12 C13 1.426(3) .
C13 C14 1.402(3) .
C13 C23 1.438(3) .
C14 C15 1.384(3) .
C14 H14 0.9500 .
C15 C16 1.418(3) .
C15 C31 1.530(3) .
C16 H16 0.9500 .
C17 H17A 0.9800 .
C17 H17B 0.9800 .
C17 H17C 0.9800 .
C21 C26 1.380(3) .
C21 C22 1.400(3) .
C22 C23 1.432(3) .
C23 C24 1.394(3) .
C24 C25 1.389(3) .
C24 H24 0.9500 .
C25 C26 1.416(3) .
C25 C35 1.532(3) .
C26 H26 0.9500 .
C27 H27A 0.9800 .
C27 H27B 0.9800 .
C27 H27C 0.9800 .
C31 C32 1.529(3) .
C31 C34 1.531(3) .
C31 C33 1.538(3) .
C32 H32A 0.9800 .
C32 H32B 0.9800 .
C32 H32C 0.9800 .
C33 H33A 0.9800 .
C33 H33B 0.9800 .
C33 H33C 0.9800 .
C34 H34A 0.9800 .
C34 H34B 0.9800 .
C34 H34C 0.9800 .
C35 C36_a 1.428(8) .
C35 C38A_b 1.485(6) .
C35 C36A_b 1.498(5) .
C35 C38_a 1.502(6) .
C35 C37A_b 1.602(6) .
C35 C37_a 1.639(8) .
C36_a H36A_a 0.9800 .
C36_a H36B_a 0.9800 .
C36_a H36C_a 0.9800 .
C37_a H37A_a 0.9800 .
C37_a H37B_a 0.9800 .
C37_a H37C_a 0.9800 .
C38_a H38A_a 0.9800 .
C38_a H38B_a 0.9800 .
C38_a H38C_a 0.9800 .
C36A_b H36D_b 0.9800 .
C36A_b H36E_b 0.9800 .
C36A_b H36F_b 0.9800 .
C37A_b H37D_b 0.9800 .
C37A_b H37E_b 0.9800 .
C37A_b H37F_b 0.9800 .
C38A_b H38D_b 0.9800 .
C38A_b H38E_b 0.9800 .
C38A_b H38F_b 0.9800 .
O41A_a C45A_a 1.420(9) .
O41A_a C42A_a 1.440(9) .
C42A_a C43A_a 1.562(10) .
C42A_a H42A_a 0.9900 .
C42A_a H42B_a 0.9900 .
C43A_a C44A_a 1.368(11) .
C43A_a H43A_a 0.9900 .
C43A_a H43B_a 0.9900 .
C44A_a C45A_a 1.556(12) .
C44A_a H44A_a 0.9900 .
C44A_a H44B_a 0.9900 .
C45A_a H45A_a 0.9900 .
C45A_a H45B_a 0.9900 .
O41B_b C45B_b 1.408(10) .
O41B_b C42B_b 1.418(9) .
C42B_b C43B_b 1.559(11) .
C42B_b H42C_b 0.9900 .
C42B_b H42D_b 0.9900 .
C43B_b C44B_b 1.437(10) .
C43B_b H43C_b 0.9900 .
C43B_b H43D_b 0.9900 .
C44B_b C45B_b 1.551(11) .
C44B_b H44C_b 0.9900 .
C44B_b H44D_b 0.9900 .
C45B_b H45C_b 0.9900 .
C45B_b H45D_b 0.9900 .
O61 C62 1.393(5) .
O61 C65 1.488(6) .
C62 C63 1.468(5) .
C62 H62A 0.9900 .
C62 H62B 0.9900 .
C63 C64 1.463(6) .
C63 H63A 0.9900 .
C63 H63B 0.9900 .
C64 C65 1.458(6) .
C64 H64A 0.9900 .
C64 H64B 0.9900 .
C65 H65A 0.9900 .
C65 H65B 0.9900 .
O71A_a C75A_a 1.442(13) .
O71A_a C72A_a 1.451(11) .
C72A_a C73A_a 1.481(10) .
C72A_a H72A_a 0.9900 .
C72A_a H72B_a 0.9900 .
C73A_a C74A_a 1.370(13) .
C73A_a H73A_a 0.9900 .
C73A_a H73B_a 0.9900 .
C74A_a C75A_a 1.589(14) .
C74A_a H74A_a 0.9900 .
C74A_a H74B_a 0.9900 .
C75A_a H75A_a 0.9900 .
C75A_a H75B_a 0.9900 .
O71B_b C75B_b 1.388(7) .
O71B_b C72B_b 1.395(10) .
C72B_b C73B_b 1.562(10) .
C72B_b H72C_b 0.9900 .
C72B_b H72D_b 0.9900 .
C73B_b C74B_b 1.343(9) .
C73B_b H73C_b 0.9900 .
C73B_b H73D_b 0.9900 .
C74B_b C75B_b 1.599(9) .
C74B_b H74C_b 0.9900 .
C74B_b H74D_b 0.9900 .
C75B_b H75C_b 0.9900 .
C75B_b H75D_b 0.9900 .

loop_
_geom_torsion_atom_site_label_1
_geom_torsion_atom_site_label_2
_geom_torsion_atom_site_label_3
_geom_torsion_atom_site_label_4
_geom_torsion
_geom_torsion_site_symmetry_1
N5 C1 N2 C3 -1.7(2) .
Pd1 C1 N2 C3 162.51(16) .
K1 C1 N2 C3 -115.51(16) .
N5 C1 N2 C17 -179.4(2) .
Pd1 C1 N2 C17 -15.2(3) .
K1 C1 N2 C17 66.8(2) .
C1 N2 C3 C4 1.2(3) .
C17 N2 C3 C4 178.9(2) .
N2 C3 C4 N5 -0.2(2) .
N2 C1 N5 C4 1.5(2) .
Pd1 C1 N5 C4 -162.85(15) .
K1 C1 N5 C4 112.83(15) .
N2 C1 N5 C11 -176.98(17) .
Pd1 C1 N5 C11 18.6(3) .
K1 C1 N5 C11 -65.7(2) .
C3 C4 N5 C1 -0.9(2) .
C3 C4 N5 C11 177.69(18) .
N10 C6 N7 C8 -0.2(2) .
Pd1 C6 N7 C8 178.40(15) 3_666
K1 C6 N7 C8 86.99(16) .
N10 C6 N7 C27 178.6(2) .
Pd1 C6 N7 C27 -2.8(3) 3_666
K1 C6 N7 C27 -94.2(2) .
N10 C6 N7 K1 -87.23(13) .
Pd1 C6 N7 K1 91.42(15) 3_666
C6 N7 C8 C9 -0.2(3) .
C27 N7 C8 C9 -179.0(2) .
K1 N7 C8 C9 63.71(17) .
N7 C8 C9 N10 0.6(2) .
N7 C6 N10 C9 0.6(2) .
Pd1 C6 N10 C9 -177.94(15) 3_666
K1 C6 N10 C9 -91.78(14) .
N7 C6 N10 C21 -178.72(16) .
Pd1 C6 N10 C21 2.7(3) 3_666
K1 C6 N10 C21 88.89(16) .
N7 C6 N10 K1 92.39(13) .
Pd1 C6 N10 K1 -86.16(16) 3_666
C8 C9 N10 C6 -0.8(2) .
C8 C9 N10 C21 178.58(18) .
C8 C9 N10 K1 -71.33(17) .
C1 N5 C11 C16 -111.9(2) .
C4 N5 C11 C16 69.7(3) .
C1 N5 C11 C12 71.1(3) .
C4 N5 C11 C12 -107.3(2) .
C22 N1 C12 C11 -179.71(19) .
K1 N1 C12 C11 -40.1(3) .
C22 N1 C12 C13 0.5(2) .
K1 N1 C12 C13 140.09(14) .
C16 C11 C12 N1 178.95(19) .
N5 C11 C12 N1 -4.1(3) .
C16 C11 C12 C13 -1.3(3) .
N5 C11 C12 C13 175.69(17) .
N1 C12 C13 C14 -178.60(17) .
C11 C12 C13 C14 1.6(3) .
N1 C12 C13 C23 -0.5(2) .
C11 C12 C13 C23 179.66(17) .
C12 C13 C14 C15 -0.6(3) .
C23 C13 C14 C15 -178.0(2) .
C13 C14 C15 C16 -0.6(3) .
C13 C14 C15 C31 179.09(19) .
C12 C11 C16 C15 0.0(3) .
N5 C11 C16 C15 -176.97(18) .
C14 C15 C16 C11 1.0(3) .
C31 C15 C16 C11 -178.77(19) .
C6 N10 C21 C26 79.5(2) .
C9 N10 C21 C26 -99.8(2) .
K1 N10 C21 C26 151.08(16) .
C6 N10 C21 C22 -101.2(2) .
C9 N10 C21 C22 79.6(2) .
K1 N10 C21 C22 -29.59(18) .
C12 N1 C22 C21 177.52(19) .
K1 N1 C22 C21 32.4(2) .
C12 N1 C22 C23 -0.3(2) .
K1 N1 C22 C23 -145.41(13) .
C26 C21 C22 N1 -175.86(19) .
N10 C21 C22 N1 4.8(3) .
C26 C21 C22 C23 1.9(3) .
N10 C21 C22 C23 -177.46(17) .
N1 C22 C23 C24 177.27(18) .
C21 C22 C23 C24 -0.8(3) .
N1 C22 C23 C13 0.0(2) .
C21 C22 C23 C13 -178.07(17) .
C14 C13 C23 C24 1.3(4) .
C12 C13 C23 C24 -176.4(2) .
C14 C13 C23 C22 178.0(2) .
C12 C13 C23 C22 0.3(2) .
C22 C23 C24 C25 -0.8(3) .
C13 C23 C24 C25 175.5(2) .
C23 C24 C25 C26 1.2(3) .
C23 C24 C25 C35 -177.1(2) .
C22 C21 C26 C25 -1.5(3) .
N10 C21 C26 C25 177.86(18) .
C24 C25 C26 C21 -0.1(3) .
C35 C25 C26 C21 178.3(2) .
C14 C15 C31 C32 -0.2(3) .
C16 C15 C31 C32 179.5(2) .
C14 C15 C31 C34 120.0(2) .
C16 C15 C31 C34 -60.3(3) .
C14 C15 C31 C33 -119.5(2) .
C16 C15 C31 C33 60.2(2) .
C24 C25 C35 C36_a 58.2(6) .
C26 C25 C35 C36_a -120.1(6) .
C24 C25 C35 C38A_b -126.7(4) .
C26 C25 C35 C38A_b 55.0(5) .
C24 C25 C35 C36A_b -1.3(4) .
C26 C25 C35 C36A_b -179.6(3) .
C24 C25 C35 C38_a -166.1(4) .
C26 C25 C35 C38_a 15.6(5) .
C24 C25 C35 C37A_b 115.1(3) .
C26 C25 C35 C37A_b -63.2(3) .
C24 C25 C35 C37_a -54.1(5) .
C26 C25 C35 C37_a 127.6(4) .
C45A_a O41A_a C42A_a C43A_a -10.4(15) .
K1 O41A_a C42A_a C43A_a 171.4(11) .
C45A_a O41A_a C42A_a K1 178.2(12) .
O41A_a C42A_a C43A_a C44A_a 10.6(14) .
K1 C42A_a C43A_a C44A_a 32(4) .
C42A_a C43A_a C44A_a C45A_a -6.7(15) .
C42A_a O41A_a C45A_a C44A_a 6.7(17) .
K1 O41A_a C45A_a C44A_a -177.2(18) .
C43A_a C44A_a C45A_a O41A_a 0.4(17) .
C45B_b O41B_b C42B_b C43B_b 35.8(17) .
K1 O41B_b C42B_b C43B_b -134.8(12) .
C45B_b O41B_b C42B_b K1 170.6(12) .
O41B_b C42B_b C43B_b C44B_b -23.6(14) .
K1 C42B_b C43B_b C44B_b -73.9(14) .
C42B_b C43B_b C44B_b C45B_b 2.9(13) .
C42B_b O41B_b C45B_b C44B_b -33.6(18) .
K1 O41B_b C45B_b C44B_b 128.9(15) .
C43B_b C44B_b C45B_b O41B_b 18.7(17) .
C65 O61 C62 C63 -2.4(5) .
O61 C62 C63 C64 22.1(4) .
C62 C63 C64 C65 -32.4(4) .
C63 C64 C65 O61 31.4(5) .
C62 O61 C65 C64 -18.4(5) .
C75A_a O71A_a C72A_a C73A_a 11.7(17) .
O71A_a C72A_a C73A_a C74A_a -27.2(17) .
C72A_a C73A_a C74A_a C75A_a 29(2) .
C72A_a O71A_a C75A_a C74A_a 6(2) .
C73A_a C74A_a C75A_a O71A_a -23(2) .
C75B_b O71B_b C72B_b C73B_b -9.0(12) .
O71B_b C72B_b C73B_b C74B_b 25.0(12) .
C72B_b C73B_b C74B_b C75B_b -28.5(10) .
C72B_b O71B_b C75B_b C74B_b -7.3(10) .
C73B_b C74B_b C75B_b O71B_b 23.4(9) .

loop_
_platon_squeeze_void_nr
_platon_squeeze_void_average_x
_platon_squeeze_void_average_y
_platon_squeeze_void_average_z
_platon_squeeze_void_volume
_platon_squeeze_void_count_electrons
_platon_squeeze_void_content
1 0.000 0.000 0.500 153 39 ' '
2 0.000 0.500 0.000 153 39 ' '
